data_7159916
loop_
_publ_author_name
'Alexeev, Michael S.'
'Strelkova, Tatiana V.'
'Ilyin, Michael M.'
'Nelyubina, Yulia V.'
'Bespalov, Ivan A.'
'Medvedev, Michael G.'
'Khrustalev, Victor N.'
'Kuznetsov, Nikolai Yu'

_publ_section_title
;
 Amine adducts of triallylborane as highly reactive allylborating agents
 for Cu(I)-catalyzed allylation of chiral sulfinylimines.
;
_journal_issue 23
_journal_name_full 'Organic &amp; biomolecular chemistry'
_journal_page_first 4680
_journal_page_last 4696
_journal_paper_doi 10.1039/d4ob00291a
_journal_volume 22
_journal_year 2024
_chemical_formula_moiety 'C52 H48 Cu P4, B F4'
_chemical_formula_sum 'C52 H48 B Cu F4 P4'
_chemical_formula_weight 947.14
_space_group_crystal_system monoclinic
_space_group_IT_number 14
_space_group_name_Hall '-P 2yn'
_space_group_name_H-M_alt 'P 1 21/n 1'
_atom_sites_solution_hydrogens geom
_atom_sites_solution_primary difmap
_atom_sites_solution_secondary difmap
_audit_creation_method SHELXL-2013
_audit_update_record
;
2023-09-29 deposited with the CCDC.	2024-04-17 downloaded from the CCDC.
;
_cell_angle_alpha 90
_cell_angle_beta 90.5447(19)
_cell_angle_gamma 90
_cell_formula_units_Z 4
_cell_length_a 14.0344(3)
_cell_length_b 18.8088(3)
_cell_length_c 18.9839(4)
_cell_measurement_reflns_used 14487
_cell_measurement_temperature 100(2)
_cell_measurement_theta_max 79.7
_cell_measurement_theta_min 3.9
_cell_volume 5010.96(17)
_computing_cell_refinement 'CrysAlisPro 1.171.41.117a (Rigaku OD, 2021)'
_computing_data_collection 'CrysAlisPro 1.171.41.117a (Rigaku OD, 2021)'
_computing_data_reduction 'CrysAlisPro 1.171.41.117a (Rigaku OD, 2021)'
_computing_molecular_graphics 'SHELXTL (Sheldrick, 2015)'
_computing_publication_material 'SHELXTL (Sheldrick, 2015)'
_computing_structure_refinement 'SHELXL (Sheldrick, 2015)'
_computing_structure_solution 'SHELXT (Sheldrick, 2015)'
_diffrn_ambient_temperature 100(2)
_diffrn_measured_fraction_theta_full 0.993
_diffrn_measured_fraction_theta_max 0.964
_diffrn_measurement_device_type 'XtaLAB Synergy, Dualflex, HyPix'
_diffrn_measurement_method '\f and \w'
_diffrn_radiation_type CuK\a
_diffrn_radiation_wavelength 1.54184
_diffrn_reflns_av_R_equivalents 0.0918
_diffrn_reflns_av_unetI/netI 0.0518
_diffrn_reflns_Laue_measured_fraction_full 0.993
_diffrn_reflns_Laue_measured_fraction_max 0.964
_diffrn_reflns_limit_h_max 17
_diffrn_reflns_limit_h_min -17
_diffrn_reflns_limit_k_max 15
_diffrn_reflns_limit_k_min -23
_diffrn_reflns_limit_l_max 24
_diffrn_reflns_limit_l_min -23
_diffrn_reflns_number 47124
_diffrn_reflns_point_group_measured_fraction_full 0.993
_diffrn_reflns_point_group_measured_fraction_max 0.964
_diffrn_reflns_theta_full 67.684
_diffrn_reflns_theta_max 79.673
_diffrn_reflns_theta_min 3.308
_diffrn_source 'micro-focus sealed X-ray tube'
_exptl_absorpt_coefficient_mu 2.214
_exptl_absorpt_correction_T_max 1.000
_exptl_absorpt_correction_T_min 0.619
_exptl_absorpt_correction_type multi-scan
_exptl_absorpt_process_details
;
CrysAlisPro 1.171.41.117a (Rigaku Oxford Diffraction, 2021)
Empirical absorption correction using spherical harmonics,
implemented in SCALE3 ABSPACK scaling algorithm.
;
_exptl_crystal_colour colourless
_exptl_crystal_density_diffrn 1.255
_exptl_crystal_description plate
_exptl_crystal_F_000 1960
_exptl_crystal_size_max 0.32
_exptl_crystal_size_mid 0.23
_exptl_crystal_size_min 0.03
_refine_diff_density_max 1.746
_refine_diff_density_min -0.817
_refine_diff_density_rms 0.112
_refine_ls_extinction_method none
_refine_ls_goodness_of_fit_ref 1.031
_refine_ls_hydrogen_treatment constr
_refine_ls_matrix_type full
_refine_ls_number_parameters 475
_refine_ls_number_reflns 10502
_refine_ls_number_restraints 10
_refine_ls_restrained_S_all 1.044
_refine_ls_R_factor_all 0.1466
_refine_ls_R_factor_gt 0.1164
_refine_ls_shift/su_max 0.000
_refine_ls_shift/su_mean 0.000
_refine_ls_structure_factor_coef Fsqd
_refine_ls_weighting_details 'w=1/[\s^2^(Fo^2^)+(0.03P)^2^+40P] where P=(Fo^2^+2Fc^2^)/3'
_refine_ls_weighting_scheme calc
_refine_ls_wR_factor_gt 0.2282
_refine_ls_wR_factor_ref 0.2470
_reflns_Friedel_coverage 0.000
_reflns_number_gt 7727
_reflns_number_total 10502
_reflns_threshold_expression 'I > 2\s(I)'
_cod_data_source_file d4ob00291a3.cif
_cod_data_source_block Alex120d
_cod_depositor_comments 'Adding full bibliography for 7159912--7159916.cif.'
_cod_original_sg_symbol_H-M 'P 21/n'
_cod_database_code 7159916
_shelx_space_group_comment
;
The symmetry employed for this shelxl refinement is uniquely defined
by the following loop, which should always be used as a source of
symmetry information in preference to the above space-group names.
They are only intended as comments.
;
_shelx_estimated_absorpt_t_min 0.538
_shelx_estimated_absorpt_t_max 0.937
_platon_squeeze_void_probe_radius 1.20
_shelxl_version_number 2013-4

loop_
_space_group_symop_operation_xyz
'x, y, z'
'-x+1/2, y+1/2, -z+1/2'
'-x, -y, -z'
'x-1/2, -y-1/2, z-1/2'

loop_
_atom_site_label
_atom_site_type_symbol
_atom_site_fract_x
_atom_site_fract_y
_atom_site_fract_z
_atom_site_U_iso_or_equiv
_atom_site_adp_type
_atom_site_occupancy
_atom_site_site_symmetry_order
_atom_site_calc_flag
_atom_site_refinement_flags_posn
_atom_site_refinement_flags_adp
_atom_site_refinement_flags_occupancy
_atom_site_disorder_assembly
_atom_site_disorder_group
Cu1 Cu 0.76665(7) 0.29592(5) 0.28363(5) 0.0433(3) Uani 1 1 d . . . . .
P1 P 0.77310(12) 0.18571(8) 0.33488(9) 0.0432(4) Uani 1 1 d . . . . .
P2 P 0.83692(14) 0.24735(9) 0.18682(9) 0.0494(4) Uani 1 1 d . . . . .
P3 P 0.84588(13) 0.38494(8) 0.34165(9) 0.0457(4) Uani 1 1 d . . . . .
P4 P 0.63855(13) 0.37022(9) 0.27233(9) 0.0462(4) Uani 1 1 d . . . . .
C1 C 0.8418(5) 0.1309(4) 0.2716(4) 0.0543(18) Uani 1 1 d . . . . .
H1A H 0.8808 0.0962 0.2984 0.065 Uiso 1 1 calc R U . . .
H1B H 0.7964 0.1038 0.2417 0.065 Uiso 1 1 calc R U . . .
C2 C 0.9066(5) 0.1736(4) 0.2245(4) 0.0544(17) Uani 1 1 d . . . . .
H2A H 0.9316 0.1431 0.1863 0.065 Uiso 1 1 calc R U . . .
H2B H 0.9613 0.1924 0.2521 0.065 Uiso 1 1 calc R U . . .
C3 C 0.8417(5) 0.1772(3) 0.4173(3) 0.0446(15) Uani 1 1 d . . . . .
C4 C 0.9405(5) 0.1805(3) 0.4141(4) 0.0517(17) Uani 1 1 d . . . . .
H4 H 0.9711 0.1846 0.3699 0.062 Uiso 1 1 calc R U . . .
C5 C 0.9950(6) 0.1777(4) 0.4763(4) 0.060(2) Uani 1 1 d . . . . .
H5 H 1.0626 0.1791 0.4745 0.073 Uiso 1 1 calc R U . . .
C6 C 0.9500(6) 0.1729(4) 0.5397(4) 0.062(2) Uani 1 1 d . . . . .
H6 H 0.9868 0.1718 0.5819 0.075 Uiso 1 1 calc R U . . .
C7 C 0.8518(7) 0.1697(4) 0.5435(4) 0.065(2) Uani 1 1 d . . . . .
H7 H 0.8212 0.1660 0.5878 0.079 Uiso 1 1 calc R U . . .
C8 C 0.7980(6) 0.1719(4) 0.4809(4) 0.0547(17) Uani 1 1 d . . . . .
H8 H 0.7304 0.1697 0.4828 0.066 Uiso 1 1 calc R U . . .
C9 C 0.6689(5) 0.1301(3) 0.3491(4) 0.0493(16) Uani 1 1 d . . . . .
C10 C 0.6793(6) 0.0610(4) 0.3733(4) 0.0587(19) Uani 1 1 d . . . . .
H10 H 0.7411 0.0434 0.3845 0.070 Uiso 1 1 calc R U . . .
C11 C 0.6009(6) 0.0176(4) 0.3814(4) 0.063(2) Uani 1 1 d . . . . .
H11 H 0.6088 -0.0295 0.3986 0.076 Uiso 1 1 calc R U . . .
C12 C 0.5114(6) 0.0424(4) 0.3647(4) 0.0565(18) Uani 1 1 d . . . . .
H12 H 0.4573 0.0127 0.3709 0.068 Uiso 1 1 calc R U . . .
C13 C 0.5004(5) 0.1104(4) 0.3389(4) 0.0551(17) Uani 1 1 d . . . . .
H13 H 0.4388 0.1272 0.3263 0.066 Uiso 1 1 calc R U . . .
C14 C 0.5791(5) 0.1543(3) 0.3313(4) 0.0515(17) Uani 1 1 d . . . . .
H14 H 0.5710 0.2013 0.3138 0.062 Uiso 1 1 calc R U . . .
C15 C 0.7551(6) 0.1996(4) 0.1278(4) 0.0571(18) Uani 1 1 d . . . . .
C16 C 0.6592(6) 0.2064(4) 0.1352(4) 0.064(2) Uani 1 1 d . . . . .
H16 H 0.6349 0.2367 0.1709 0.077 Uiso 1 1 calc R U . . .
C17 C 0.5959(7) 0.1697(5) 0.0912(5) 0.082(3) Uani 1 1 d . . . . .
H17 H 0.5289 0.1744 0.0967 0.099 Uiso 1 1 calc R U . . .
C18 C 0.6329(9) 0.1265(5) 0.0396(5) 0.094(4) Uani 1 1 d . . . . .
H18 H 0.5905 0.1018 0.0089 0.112 Uiso 1 1 calc R U . . .
C19 C 0.7278(9) 0.1182(5) 0.0313(5) 0.086(3) Uani 1 1 d . . . . .
H19 H 0.7512 0.0875 -0.0043 0.103 Uiso 1 1 calc R U . . .
C20 C 0.7915(8) 0.1551(4) 0.0753(4) 0.073(2) Uani 1 1 d . . . . .
H20 H 0.8583 0.1500 0.0696 0.087 Uiso 1 1 calc R U . . .
C21 C 0.9189(8) 0.2918(5) 0.1290(5) 0.0842(12) Uani 1 1 d . . . . .
C22 C 0.8905(8) 0.3140(5) 0.0600(5) 0.0842(12) Uani 1 1 d . . . . .
H22 H 0.8288 0.3018 0.0428 0.101 Uiso 1 1 calc R U . . .
C23 C 0.9513(8) 0.3529(5) 0.0175(6) 0.0842(12) Uani 1 1 d . . . . .
H23 H 0.9312 0.3670 -0.0283 0.101 Uiso 1 1 calc R U . . .
C24 C 1.0366(8) 0.3705(5) 0.0406(5) 0.0842(12) Uani 1 1 d . . . . .
H24 H 1.0777 0.3964 0.0105 0.101 Uiso 1 1 calc R U . . .
C25 C 1.0687(8) 0.3521(5) 0.1078(5) 0.0842(12) Uani 1 1 d . . . . .
H25 H 1.1307 0.3658 0.1231 0.101 Uiso 1 1 calc R U . . .
C26 C 1.0093(8) 0.3133(5) 0.1530(6) 0.0842(12) Uani 1 1 d . . . . .
H26 H 1.0302 0.3018 0.1994 0.101 Uiso 1 1 calc R U . . .
C27 C 0.7787(5) 0.4647(3) 0.3153(4) 0.0503(17) Uani 1 1 d . . . . .
H27A H 0.7979 0.5056 0.3450 0.060 Uiso 1 1 calc R U . . .
H27B H 0.7918 0.4765 0.2655 0.060 Uiso 1 1 calc R U . . .
C28 C 0.6718(5) 0.4488(3) 0.3247(4) 0.0524(17) Uani 1 1 d . . . . .
H28A H 0.6336 0.4903 0.3092 0.063 Uiso 1 1 calc R U . . .
H28B H 0.6585 0.4400 0.3751 0.063 Uiso 1 1 calc R U . . .
C29 C 0.8342(5) 0.3881(4) 0.4379(4) 0.0520(17) Uani 1 1 d . . . . .
C30 C 0.8878(6) 0.4356(4) 0.4777(4) 0.065(2) Uani 1 1 d . . . . .
H30 H 0.9333 0.4656 0.4558 0.079 Uiso 1 1 calc R U . . .
C31 C 0.8740(7) 0.4386(6) 0.5503(5) 0.080(3) Uani 1 1 d . . . . .
H31 H 0.9106 0.4709 0.5779 0.096 Uiso 1 1 calc R U . . .
C32 C 0.8098(8) 0.3965(5) 0.5818(4) 0.078(3) Uani 1 1 d . . . . .
H32 H 0.8016 0.3997 0.6313 0.094 Uiso 1 1 calc R U . . .
C33 C 0.7556(8) 0.3489(5) 0.5435(4) 0.082(3) Uani 1 1 d . . . . .
H33 H 0.7102 0.3193 0.5659 0.098 Uiso 1 1 calc R U . . .
C34 C 0.7696(7) 0.3452(4) 0.4698(4) 0.065(2) Uani 1 1 d . . . . .
H34 H 0.7335 0.3124 0.4424 0.078 Uiso 1 1 calc R U . . .
C35 C 0.9714(5) 0.4061(4) 0.3277(4) 0.0528(17) Uani 1 1 d . . . . .
C36 C 1.0024(6) 0.4670(4) 0.2961(4) 0.0568(18) Uani 1 1 d . . . . .
H36 H 0.9579 0.5024 0.2822 0.068 Uiso 1 1 calc R U . . .
C37 C 1.1000(6) 0.4773(5) 0.2842(4) 0.070(2) Uani 1 1 d . . . . .
H37 H 1.1215 0.5197 0.2622 0.084 Uiso 1 1 calc R U . . .
C38 C 1.1631(7) 0.4268(6) 0.3041(5) 0.083(3) Uani 1 1 d . . . . .
H38 H 1.2291 0.4335 0.2957 0.100 Uiso 1 1 calc R U . . .
C39 C 1.1327(7) 0.3665(6) 0.3359(6) 0.093(3) Uani 1 1 d . . . . .
H39 H 1.1778 0.3315 0.3500 0.112 Uiso 1 1 calc R U . . .
C40 C 1.0369(7) 0.3554(5) 0.3480(5) 0.078(3) Uani 1 1 d . . . . .
H40 H 1.0163 0.3130 0.3704 0.094 Uiso 1 1 calc R U . . .
C41 C 0.5248(7) 0.3430(5) 0.3056(6) 0.0878(13) Uani 1 1 d . . . . .
C42 C 0.5068(7) 0.3380(5) 0.3767(6) 0.0878(13) Uani 1 1 d . . . . .
H42 H 0.5513 0.3584 0.4089 0.105 Uiso 1 1 calc R U . . .
C43 C 0.4276(7) 0.3047(5) 0.4034(6) 0.0878(13) Uani 1 1 d . . . . .
H43 H 0.4193 0.3008 0.4528 0.105 Uiso 1 1 calc R U . . .
C44 C 0.3618(7) 0.2778(5) 0.3584(6) 0.0878(13) Uani 1 1 d . . . . .
H44 H 0.3060 0.2564 0.3769 0.105 Uiso 1 1 calc R U . . .
C45 C 0.3734(7) 0.2804(5) 0.2857(6) 0.0878(13) Uani 1 1 d . . . . .
H45 H 0.3273 0.2599 0.2549 0.105 Uiso 1 1 calc R U . . .
C46 C 0.4542(7) 0.3138(5) 0.2590(6) 0.0878(13) Uani 1 1 d . . . . .
H46 H 0.4625 0.3171 0.2095 0.105 Uiso 1 1 calc R U . . .
C47 C 0.6153(5) 0.4104(3) 0.1859(4) 0.0500(17) Uani 1 1 d . . . . .
C48 C 0.5416(5) 0.4605(3) 0.1777(4) 0.0552(19) Uani 1 1 d . . . . .
H48 H 0.4992 0.4702 0.2152 0.066 Uiso 1 1 calc R U . . .
C49 C 0.5322(6) 0.4955(4) 0.1135(5) 0.062(2) Uani 1 1 d . . . . .
H49 H 0.4829 0.5296 0.1073 0.075 Uiso 1 1 calc R U . . .
C50 C 0.5928(6) 0.4815(4) 0.0593(4) 0.062(2) Uani 1 1 d . . . . .
H50 H 0.5857 0.5068 0.0163 0.074 Uiso 1 1 calc R U . . .
C51 C 0.6648(6) 0.4310(4) 0.0658(4) 0.061(2) Uani 1 1 d . . . . .
H51 H 0.7055 0.4201 0.0275 0.073 Uiso 1 1 calc R U . . .
C52 C 0.6750(5) 0.3966(3) 0.1313(4) 0.0494(17) Uani 1 1 d . . . . .
H52 H 0.7248 0.3629 0.1377 0.059 Uiso 1 1 calc R U . . .
F1 F 0.2335(5) 0.6253(6) 0.2306(5) 0.238(3) Uani 1 1 d D . . . .
F2 F 0.3623(7) 0.6851(4) 0.1866(6) 0.238(3) Uani 1 1 d D . . . .
F3 F 0.3793(6) 0.5710(5) 0.2268(5) 0.238(3) Uani 1 1 d D . . . .
F4 F 0.2959(7) 0.5928(6) 0.1245(4) 0.238(3) Uani 1 1 d D . . . .
B1 B 0.3178(5) 0.6186(4) 0.1921(4) 0.238(3) Uani 1 1 d D . . . .

loop_
_atom_site_aniso_label
_atom_site_aniso_U_11
_atom_site_aniso_U_22
_atom_site_aniso_U_33
_atom_site_aniso_U_23
_atom_site_aniso_U_13
_atom_site_aniso_U_12
Cu1 0.0532(6) 0.0345(5) 0.0417(5) 0.0017(4) -0.0195(4) 0.0030(4)
P1 0.0522(9) 0.0334(8) 0.0436(8) 0.0015(6) -0.0199(7) 0.0037(7)
P2 0.0607(11) 0.0439(9) 0.0434(9) -0.0022(7) -0.0124(8) -0.0037(8)
P3 0.0578(10) 0.0355(8) 0.0433(9) 0.0001(6) -0.0217(8) 0.0035(7)
P4 0.0524(10) 0.0375(8) 0.0484(9) 0.0067(7) -0.0187(8) 0.0049(7)
C1 0.072(5) 0.042(3) 0.049(4) -0.008(3) -0.025(3) 0.007(3)
C2 0.059(4) 0.054(4) 0.050(4) -0.010(3) -0.012(3) 0.010(3)
C3 0.051(4) 0.031(3) 0.051(4) 0.003(3) -0.018(3) 0.007(3)
C4 0.063(4) 0.038(3) 0.054(4) 0.003(3) -0.022(3) 0.002(3)
C5 0.065(5) 0.044(4) 0.072(5) 0.000(3) -0.036(4) 0.002(3)
C6 0.079(6) 0.047(4) 0.061(5) -0.002(3) -0.037(4) 0.008(4)
C7 0.086(6) 0.062(5) 0.048(4) 0.003(3) -0.014(4) 0.010(4)
C8 0.062(4) 0.051(4) 0.050(4) 0.002(3) -0.017(3) 0.003(3)
C9 0.059(4) 0.039(3) 0.049(4) 0.000(3) -0.021(3) 0.004(3)
C10 0.059(4) 0.044(4) 0.073(5) 0.008(3) -0.024(4) 0.001(3)
C11 0.075(5) 0.037(4) 0.078(5) 0.010(3) -0.020(4) -0.001(3)
C12 0.059(4) 0.051(4) 0.060(4) -0.004(3) -0.010(4) -0.007(3)
C13 0.050(4) 0.055(4) 0.060(4) -0.002(3) -0.014(3) 0.002(3)
C14 0.062(4) 0.038(3) 0.054(4) 0.005(3) -0.023(3) 0.005(3)
C15 0.075(5) 0.049(4) 0.047(4) 0.004(3) -0.014(4) -0.006(4)
C16 0.082(6) 0.042(4) 0.066(5) 0.003(3) -0.031(4) -0.009(4)
C17 0.092(7) 0.058(5) 0.095(7) 0.009(5) -0.051(6) -0.017(5)
C18 0.137(10) 0.057(5) 0.086(7) -0.010(5) -0.063(7) -0.016(6)
C19 0.117(9) 0.077(6) 0.063(5) -0.017(5) -0.024(6) -0.017(6)
C20 0.104(7) 0.067(5) 0.048(4) -0.007(4) -0.004(4) -0.013(5)
C21 0.097(3) 0.075(2) 0.081(3) -0.007(2) 0.023(2) -0.005(2)
C22 0.097(3) 0.075(2) 0.081(3) -0.007(2) 0.023(2) -0.005(2)
C23 0.097(3) 0.075(2) 0.081(3) -0.007(2) 0.023(2) -0.005(2)
C24 0.097(3) 0.075(2) 0.081(3) -0.007(2) 0.023(2) -0.005(2)
C25 0.097(3) 0.075(2) 0.081(3) -0.007(2) 0.023(2) -0.005(2)
C26 0.097(3) 0.075(2) 0.081(3) -0.007(2) 0.023(2) -0.005(2)
C27 0.068(5) 0.035(3) 0.047(4) 0.003(3) -0.023(3) 0.002(3)
C28 0.071(5) 0.038(3) 0.047(4) 0.005(3) -0.015(3) 0.012(3)
C29 0.066(5) 0.043(4) 0.047(4) 0.002(3) -0.023(3) 0.012(3)
C30 0.077(5) 0.071(5) 0.048(4) -0.007(4) -0.018(4) -0.006(4)
C31 0.090(7) 0.094(7) 0.054(5) -0.011(5) -0.028(5) -0.006(5)
C32 0.110(8) 0.081(6) 0.042(4) -0.004(4) -0.019(5) 0.017(6)
C33 0.128(9) 0.064(5) 0.053(5) 0.006(4) 0.009(5) -0.001(5)
C34 0.093(6) 0.048(4) 0.054(4) -0.003(3) -0.008(4) -0.002(4)
C35 0.060(4) 0.052(4) 0.046(4) -0.008(3) -0.022(3) 0.001(3)
C36 0.066(5) 0.057(4) 0.047(4) -0.004(3) -0.019(3) -0.010(4)
C37 0.068(5) 0.078(6) 0.064(5) 0.005(4) -0.018(4) -0.015(4)
C38 0.057(5) 0.104(8) 0.089(7) -0.006(6) -0.016(5) -0.007(5)
C39 0.067(6) 0.085(7) 0.126(9) 0.006(6) -0.022(6) 0.010(5)
C40 0.070(6) 0.062(5) 0.102(7) 0.007(5) -0.021(5) 0.004(4)
C41 0.077(3) 0.068(2) 0.118(4) 0.032(2) 0.013(2) 0.0114(19)
C42 0.077(3) 0.068(2) 0.118(4) 0.032(2) 0.013(2) 0.0114(19)
C43 0.077(3) 0.068(2) 0.118(4) 0.032(2) 0.013(2) 0.0114(19)
C44 0.077(3) 0.068(2) 0.118(4) 0.032(2) 0.013(2) 0.0114(19)
C45 0.077(3) 0.068(2) 0.118(4) 0.032(2) 0.013(2) 0.0114(19)
C46 0.077(3) 0.068(2) 0.118(4) 0.032(2) 0.013(2) 0.0114(19)
C47 0.062(4) 0.030(3) 0.057(4) 0.008(3) -0.032(4) -0.009(3)
C48 0.063(4) 0.037(3) 0.064(4) 0.006(3) -0.034(4) -0.005(3)
C49 0.065(5) 0.043(4) 0.079(6) 0.014(4) -0.049(4) -0.011(3)
C50 0.076(5) 0.050(4) 0.058(5) 0.021(3) -0.044(4) -0.023(4)
C51 0.080(5) 0.052(4) 0.050(4) 0.009(3) -0.031(4) -0.021(4)
C52 0.057(4) 0.040(3) 0.050(4) 0.008(3) -0.024(3) -0.010(3)
F1 0.172(5) 0.255(7) 0.286(8) -0.008(6) -0.003(5) 0.043(5)
F2 0.172(5) 0.255(7) 0.286(8) -0.008(6) -0.003(5) 0.043(5)
F3 0.172(5) 0.255(7) 0.286(8) -0.008(6) -0.003(5) 0.043(5)
F4 0.172(5) 0.255(7) 0.286(8) -0.008(6) -0.003(5) 0.043(5)
B1 0.172(5) 0.255(7) 0.286(8) -0.008(6) -0.003(5) 0.043(5)

loop_
_atom_type_symbol
_atom_type_description
_atom_type_scat_dispersion_real
_atom_type_scat_dispersion_imag
_atom_type_scat_source
C C 0.0181 0.0091 'International Tables Vol C Tables 4.2.6.8 and 6.1.1.4'
H H 0.0000 0.0000 'International Tables Vol C Tables 4.2.6.8 and 6.1.1.4'
B B 0.0090 0.0039 'International Tables Vol C Tables 4.2.6.8 and 6.1.1.4'
Cu Cu -1.9646 0.5888 'International Tables Vol C Tables 4.2.6.8 and 6.1.1.4'
F F 0.0727 0.0534 'International Tables Vol C Tables 4.2.6.8 and 6.1.1.4'
P P 0.2955 0.4335 'International Tables Vol C Tables 4.2.6.8 and 6.1.1.4'

loop_
_geom_angle_atom_site_label_1
_geom_angle_atom_site_label_2
_geom_angle_atom_site_label_3
_geom_angle
_geom_angle_site_symmetry_1
_geom_angle_site_symmetry_3
_geom_angle_publ_flag
P2 Cu1 P4 120.95(7) . . ?
P2 Cu1 P3 117.95(8) . . ?
P4 Cu1 P3 88.62(7) . . ?
P2 Cu1 P1 87.95(7) . . ?
P4 Cu1 P1 128.38(8) . . ?
P3 Cu1 P1 116.15(6) . . ?
C9 P1 C3 103.9(3) . . ?
C9 P1 C1 101.5(3) . . ?
C3 P1 C1 103.4(3) . . ?
C9 P1 Cu1 123.6(2) . . ?
C3 P1 Cu1 117.3(2) . . ?
C1 P1 Cu1 104.2(2) . . ?
C21 P2 C15 104.8(4) . . ?
C21 P2 C2 104.3(4) . . ?
C15 P2 C2 101.3(3) . . ?
C21 P2 Cu1 125.9(3) . . ?
C15 P2 Cu1 114.5(3) . . ?
C2 P2 Cu1 102.8(2) . . ?
C35 P3 C29 103.4(3) . . ?
C35 P3 C27 106.0(3) . . ?
C29 P3 C27 101.2(3) . . ?
C35 P3 Cu1 123.6(2) . . ?
C29 P3 Cu1 117.1(2) . . ?
C27 P3 Cu1 102.7(2) . . ?
C41 P4 C47 106.3(4) . . ?
C41 P4 C28 105.1(5) . . ?
C47 P4 C28 101.2(3) . . ?
C41 P4 Cu1 119.6(3) . . ?
C47 P4 Cu1 118.0(3) . . ?
C28 P4 Cu1 104.2(2) . . ?
C2 C1 P1 114.0(5) . . ?
C2 C1 H1A 108.8 . . ?
P1 C1 H1A 108.8 . . ?
C2 C1 H1B 108.8 . . ?
P1 C1 H1B 108.8 . . ?
H1A C1 H1B 107.7 . . ?
C1 C2 P2 108.0(5) . . ?
C1 C2 H2A 110.1 . . ?
P2 C2 H2A 110.1 . . ?
C1 C2 H2B 110.1 . . ?
P2 C2 H2B 110.1 . . ?
H2A C2 H2B 108.4 . . ?
C8 C3 C4 120.0(6) . . ?
C8 C3 P1 121.6(5) . . ?
C4 C3 P1 118.4(5) . . ?
C3 C4 C5 119.9(7) . . ?
C3 C4 H4 120.0 . . ?
C5 C4 H4 120.0 . . ?
C6 C5 C4 119.3(8) . . ?
C6 C5 H5 120.3 . . ?
C4 C5 H5 120.3 . . ?
C5 C6 C7 121.2(7) . . ?
C5 C6 H6 119.4 . . ?
C7 C6 H6 119.4 . . ?
C6 C7 C8 118.9(8) . . ?
C6 C7 H7 120.5 . . ?
C8 C7 H7 120.5 . . ?
C3 C8 C7 120.6(7) . . ?
C3 C8 H8 119.7 . . ?
C7 C8 H8 119.7 . . ?
C14 C9 C10 119.0(7) . . ?
C14 C9 P1 120.6(5) . . ?
C10 C9 P1 120.3(5) . . ?
C11 C10 C9 120.7(7) . . ?
C11 C10 H10 119.7 . . ?
C9 C10 H10 119.7 . . ?
C12 C11 C10 120.1(7) . . ?
C12 C11 H11 120.0 . . ?
C10 C11 H11 120.0 . . ?
C11 C12 C13 119.8(7) . . ?
C11 C12 H12 120.1 . . ?
C13 C12 H12 120.1 . . ?
C12 C13 C14 120.2(7) . . ?
C12 C13 H13 119.9 . . ?
C14 C13 H13 119.9 . . ?
C9 C14 C13 120.3(6) . . ?
C9 C14 H14 119.9 . . ?
C13 C14 H14 119.9 . . ?
C16 C15 C20 119.8(8) . . ?
C16 C15 P2 120.4(6) . . ?
C20 C15 P2 119.8(7) . . ?
C15 C16 C17 121.0(9) . . ?
C15 C16 H16 119.5 . . ?
C17 C16 H16 119.5 . . ?
C18 C17 C16 118.3(10) . . ?
C18 C17 H17 120.8 . . ?
C16 C17 H17 120.8 . . ?
C19 C18 C17 121.9(8) . . ?
C19 C18 H18 119.0 . . ?
C17 C18 H18 119.0 . . ?
C18 C19 C20 119.8(10) . . ?
C18 C19 H19 120.1 . . ?
C20 C19 H19 120.1 . . ?
C15 C20 C19 119.0(10) . . ?
C15 C20 H20 120.5 . . ?
C19 C20 H20 120.5 . . ?
C26 C21 C22 117.3(9) . . ?
C26 C21 P2 121.0(8) . . ?
C22 C21 P2 121.3(8) . . ?
C23 C22 C21 121.2(11) . . ?
C23 C22 H22 119.4 . . ?
C21 C22 H22 119.4 . . ?
C24 C23 C22 120.2(11) . . ?
C24 C23 H23 119.9 . . ?
C22 C23 H23 119.9 . . ?
C23 C24 C25 121.9(10) . . ?
C23 C24 H24 119.0 . . ?
C25 C24 H24 119.0 . . ?
C24 C25 C26 120.0(11) . . ?
C24 C25 H25 120.0 . . ?
C26 C25 H25 120.0 . . ?
C21 C26 C25 119.4(10) . . ?
C21 C26 H26 120.3 . . ?
C25 C26 H26 120.3 . . ?
C28 C27 P3 107.9(4) . . ?
C28 C27 H27A 110.1 . . ?
P3 C27 H27A 110.1 . . ?
C28 C27 H27B 110.1 . . ?
P3 C27 H27B 110.1 . . ?
H27A C27 H27B 108.4 . . ?
C27 C28 P4 109.6(5) . . ?
C27 C28 H28A 109.8 . . ?
P4 C28 H28A 109.8 . . ?
C27 C28 H28B 109.8 . . ?
P4 C28 H28B 109.8 . . ?
H28A C28 H28B 108.2 . . ?
C34 C29 C30 120.0(7) . . ?
C34 C29 P3 119.3(5) . . ?
C30 C29 P3 120.6(6) . . ?
C29 C30 C31 119.0(8) . . ?
C29 C30 H30 120.5 . . ?
C31 C30 H30 120.5 . . ?
C32 C31 C30 121.0(8) . . ?
C32 C31 H31 119.5 . . ?
C30 C31 H31 119.5 . . ?
C31 C32 C33 121.2(8) . . ?
C31 C32 H32 119.4 . . ?
C33 C32 H32 119.4 . . ?
C32 C33 C34 118.1(9) . . ?
C32 C33 H33 120.9 . . ?
C34 C33 H33 120.9 . . ?
C29 C34 C33 120.7(8) . . ?
C29 C34 H34 119.7 . . ?
C33 C34 H34 119.7 . . ?
C36 C35 C40 119.3(8) . . ?
C36 C35 P3 123.9(6) . . ?
C40 C35 P3 116.8(6) . . ?
C35 C36 C37 120.2(8) . . ?
C35 C36 H36 119.9 . . ?
C37 C36 H36 119.9 . . ?
C38 C37 C36 119.7(9) . . ?
C38 C37 H37 120.1 . . ?
C36 C37 H37 120.1 . . ?
C37 C38 C39 120.3(9) . . ?
C37 C38 H38 119.9 . . ?
C39 C38 H38 119.9 . . ?
C38 C39 C40 120.8(9) . . ?
C38 C39 H39 119.6 . . ?
C40 C39 H39 119.6 . . ?
C35 C40 C39 119.7(9) . . ?
C35 C40 H40 120.1 . . ?
C39 C40 H40 120.1 . . ?
C42 C41 C46 116.6(10) . . ?
C42 C41 P4 122.3(9) . . ?
C46 C41 P4 120.2(9) . . ?
C43 C42 C41 123.1(12) . . ?
C43 C42 H42 118.4 . . ?
C41 C42 H42 118.4 . . ?
C44 C43 C42 119.2(11) . . ?
C44 C43 H43 120.4 . . ?
C42 C43 H43 120.4 . . ?
C43 C44 C45 121.8(10) . . ?
C43 C44 H44 119.1 . . ?
C45 C44 H44 119.1 . . ?
C44 C45 C46 118.7(11) . . ?
C44 C45 H45 120.7 . . ?
C46 C45 H45 120.7 . . ?
C45 C46 C41 120.5(11) . . ?
C45 C46 H46 119.8 . . ?
C41 C46 H46 119.8 . . ?
C52 C47 C48 120.0(6) . . ?
C52 C47 P4 119.7(5) . . ?
C48 C47 P4 120.0(6) . . ?
C49 C48 C47 118.5(8) . . ?
C49 C48 H48 120.7 . . ?
C47 C48 H48 120.7 . . ?
C50 C49 C48 120.9(7) . . ?
C50 C49 H49 119.5 . . ?
C48 C49 H49 119.5 . . ?
C49 C50 C51 121.4(7) . . ?
C49 C50 H50 119.3 . . ?
C51 C50 H50 119.3 . . ?
C50 C51 C52 117.3(8) . . ?
C50 C51 H51 121.3 . . ?
C52 C51 H51 121.3 . . ?
C47 C52 C51 121.7(7) . . ?
C47 C52 H52 119.1 . . ?
C51 C52 H52 119.1 . . ?
F1 B1 F2 109.7(3) . . ?
F1 B1 F3 109.4(3) . . ?
F2 B1 F3 109.3(3) . . ?
F1 B1 F4 109.3(3) . . ?
F2 B1 F4 109.5(3) . . ?
F3 B1 F4 109.7(3) . . ?

loop_
_geom_bond_atom_site_label_1
_geom_bond_atom_site_label_2
_geom_bond_distance
_geom_bond_site_symmetry_2
_geom_bond_publ_flag
Cu1 P2 2.285(2) . ?
Cu1 P4 2.2855(19) . ?
Cu1 P3 2.2869(18) . ?
Cu1 P1 2.2914(17) . ?
P1 C9 1.820(7) . ?
P1 C3 1.837(6) . ?
P1 C1 1.859(7) . ?
P2 C21 1.804(10) . ?
P2 C15 1.831(7) . ?
P2 C2 1.838(7) . ?
P3 C35 1.828(8) . ?
P3 C29 1.837(7) . ?
P3 C27 1.838(6) . ?
P4 C41 1.797(10) . ?
P4 C47 1.833(6) . ?
P4 C28 1.840(7) . ?
C1 C2 1.514(11) . ?
C1 H1A 0.9900 . ?
C1 H1B 0.9900 . ?
C2 H2A 0.9900 . ?
C2 H2B 0.9900 . ?
C3 C8 1.363(10) . ?
C3 C4 1.390(10) . ?
C4 C5 1.401(9) . ?
C4 H4 0.9500 . ?
C5 C6 1.367(12) . ?
C5 H5 0.9500 . ?
C6 C7 1.382(12) . ?
C6 H6 0.9500 . ?
C7 C8 1.403(10) . ?
C7 H7 0.9500 . ?
C8 H8 0.9500 . ?
C9 C14 1.379(9) . ?
C9 C10 1.386(9) . ?
C10 C11 1.382(11) . ?
C10 H10 0.9500 . ?
C11 C12 1.373(10) . ?
C11 H11 0.9500 . ?
C12 C13 1.377(10) . ?
C12 H12 0.9500 . ?
C13 C14 1.388(10) . ?
C13 H13 0.9500 . ?
C14 H14 0.9500 . ?
C15 C16 1.361(12) . ?
C15 C20 1.401(11) . ?
C16 C17 1.397(10) . ?
C16 H16 0.9500 . ?
C17 C18 1.379(15) . ?
C17 H17 0.9500 . ?
C18 C19 1.351(15) . ?
C18 H18 0.9500 . ?
C19 C20 1.402(12) . ?
C19 H19 0.9500 . ?
C20 H20 0.9500 . ?
C21 C26 1.403(14) . ?
C21 C22 1.428(14) . ?
C22 C23 1.389(13) . ?
C22 H22 0.9500 . ?
C23 C24 1.312(14) . ?
C23 H23 0.9500 . ?
C24 C25 1.393(14) . ?
C24 H24 0.9500 . ?
C25 C26 1.406(13) . ?
C25 H25 0.9500 . ?
C26 H26 0.9500 . ?
C27 C28 1.542(10) . ?
C27 H27A 0.9900 . ?
C27 H27B 0.9900 . ?
C28 H28A 0.9900 . ?
C28 H28B 0.9900 . ?
C29 C34 1.361(11) . ?
C29 C30 1.386(10) . ?
C30 C31 1.395(11) . ?
C30 H30 0.9500 . ?
C31 C32 1.343(13) . ?
C31 H31 0.9500 . ?
C32 C33 1.378(13) . ?
C32 H32 0.9500 . ?
C33 C34 1.416(11) . ?
C33 H33 0.9500 . ?
C34 H34 0.9500 . ?
C35 C36 1.366(10) . ?
C35 C40 1.377(11) . ?
C36 C37 1.403(11) . ?
C36 H36 0.9500 . ?
C37 C38 1.351(13) . ?
C37 H37 0.9500 . ?
C38 C39 1.355(14) . ?
C38 H38 0.9500 . ?
C39 C40 1.382(13) . ?
C39 H39 0.9500 . ?
C40 H40 0.9500 . ?
C41 C42 1.379(15) . ?
C41 C46 1.432(15) . ?
C42 C43 1.376(13) . ?
C42 H42 0.9500 . ?
C43 C44 1.350(15) . ?
C43 H43 0.9500 . ?
C44 C45 1.393(15) . ?
C44 H44 0.9500 . ?
C45 C46 1.396(13) . ?
C45 H45 0.9500 . ?
C46 H46 0.9500 . ?
C47 C52 1.364(10) . ?
C47 C48 1.406(10) . ?
C48 C49 1.390(10) . ?
C48 H48 0.9500 . ?
C49 C50 1.368(12) . ?
C49 H49 0.9500 . ?
C50 C51 1.392(11) . ?
C50 H50 0.9500 . ?
C51 C52 1.409(9) . ?
C51 H51 0.9500 . ?
C52 H52 0.9500 . ?
F1 B1 1.402(3) . ?
F2 B1 1.402(3) . ?
F3 B1 1.403(3) . ?
F4 B1 1.403(3) . ?

loop_
_geom_torsion_atom_site_label_1
_geom_torsion_atom_site_label_2
_geom_torsion_atom_site_label_3
_geom_torsion_atom_site_label_4
_geom_torsion
_geom_torsion_site_symmetry_1
_geom_torsion_site_symmetry_2
_geom_torsion_site_symmetry_3
_geom_torsion_site_symmetry_4
_geom_torsion_publ_flag
C9 P1 C1 C2 153.3(5) . . . . ?
C3 P1 C1 C2 -99.2(5) . . . . ?
Cu1 P1 C1 C2 23.9(5) . . . . ?
P1 C1 C2 P2 -49.0(6) . . . . ?
C21 P2 C2 C1 -177.5(5) . . . . ?
C15 P2 C2 C1 -68.8(5) . . . . ?
Cu1 P2 C2 C1 49.8(5) . . . . ?
C9 P1 C3 C8 -36.1(6) . . . . ?
C1 P1 C3 C8 -141.8(6) . . . . ?
Cu1 P1 C3 C8 104.2(5) . . . . ?
C9 P1 C3 C4 147.6(5) . . . . ?
C1 P1 C3 C4 41.9(6) . . . . ?
Cu1 P1 C3 C4 -72.1(5) . . . . ?
C8 C3 C4 C5 0.5(10) . . . . ?
P1 C3 C4 C5 176.9(5) . . . . ?
C3 C4 C5 C6 -1.0(10) . . . . ?
C4 C5 C6 C7 1.0(11) . . . . ?
C5 C6 C7 C8 -0.5(12) . . . . ?
C4 C3 C8 C7 0.0(10) . . . . ?
P1 C3 C8 C7 -176.3(6) . . . . ?
C6 C7 C8 C3 0.0(11) . . . . ?
C3 P1 C9 C14 134.5(6) . . . . ?
C1 P1 C9 C14 -118.4(6) . . . . ?
Cu1 P1 C9 C14 -2.5(7) . . . . ?
C3 P1 C9 C10 -50.0(7) . . . . ?
C1 P1 C9 C10 57.1(6) . . . . ?
Cu1 P1 C9 C10 173.0(5) . . . . ?
C14 C9 C10 C11 -1.7(12) . . . . ?
P1 C9 C10 C11 -177.3(6) . . . . ?
C9 C10 C11 C12 0.7(13) . . . . ?
C10 C11 C12 C13 0.9(12) . . . . ?
C11 C12 C13 C14 -1.4(12) . . . . ?
C10 C9 C14 C13 1.2(11) . . . . ?
P1 C9 C14 C13 176.7(6) . . . . ?
C12 C13 C14 C9 0.4(11) . . . . ?
C21 P2 C15 C16 -129.2(7) . . . . ?
C2 P2 C15 C16 122.6(6) . . . . ?
Cu1 P2 C15 C16 12.8(7) . . . . ?
C21 P2 C15 C20 51.5(7) . . . . ?
C2 P2 C15 C20 -56.7(7) . . . . ?
Cu1 P2 C15 C20 -166.5(5) . . . . ?
C20 C15 C16 C17 0.0(12) . . . . ?
P2 C15 C16 C17 -179.2(6) . . . . ?
C15 C16 C17 C18 -0.4(12) . . . . ?
C16 C17 C18 C19 0.9(15) . . . . ?
C17 C18 C19 C20 -1.0(16) . . . . ?
C16 C15 C20 C19 -0.2(12) . . . . ?
P2 C15 C20 C19 179.1(7) . . . . ?
C18 C19 C20 C15 0.6(14) . . . . ?
C15 P2 C21 C26 -157.9(8) . . . . ?
C2 P2 C21 C26 -51.9(9) . . . . ?
Cu1 P2 C21 C26 65.9(9) . . . . ?
C15 P2 C21 C22 29.6(9) . . . . ?
C2 P2 C21 C22 135.6(8) . . . . ?
Cu1 P2 C21 C22 -106.6(8) . . . . ?
C26 C21 C22 C23 2.3(14) . . . . ?
P2 C21 C22 C23 175.1(7) . . . . ?
C21 C22 C23 C24 -0.3(15) . . . . ?
C22 C23 C24 C25 -1.1(15) . . . . ?
C23 C24 C25 C26 0.4(15) . . . . ?
C22 C21 C26 C25 -2.9(14) . . . . ?
P2 C21 C26 C25 -175.7(7) . . . . ?
C24 C25 C26 C21 1.7(14) . . . . ?
C35 P3 C27 C28 178.8(4) . . . . ?
C29 P3 C27 C28 -73.5(5) . . . . ?
Cu1 P3 C27 C28 47.9(5) . . . . ?
P3 C27 C28 P4 -57.3(5) . . . . ?
C41 P4 C28 C27 164.7(5) . . . . ?
C47 P4 C28 C27 -84.8(5) . . . . ?
Cu1 P4 C28 C27 38.2(5) . . . . ?
C35 P3 C29 C34 -149.0(6) . . . . ?
C27 P3 C29 C34 101.4(6) . . . . ?
Cu1 P3 C29 C34 -9.3(7) . . . . ?
C35 P3 C29 C30 33.4(7) . . . . ?
C27 P3 C29 C30 -76.2(7) . . . . ?
Cu1 P3 C29 C30 173.1(5) . . . . ?
C34 C29 C30 C31 -0.3(12) . . . . ?
P3 C29 C30 C31 177.3(7) . . . . ?
C29 C30 C31 C32 -0.1(14) . . . . ?
C30 C31 C32 C33 0.2(16) . . . . ?
C31 C32 C33 C34 0.2(15) . . . . ?
C30 C29 C34 C33 0.7(12) . . . . ?
P3 C29 C34 C33 -176.9(7) . . . . ?
C32 C33 C34 C29 -0.6(14) . . . . ?
C29 P3 C35 C36 -112.7(6) . . . . ?
C27 P3 C35 C36 -6.7(7) . . . . ?
Cu1 P3 C35 C36 111.2(6) . . . . ?
C29 P3 C35 C40 70.1(7) . . . . ?
C27 P3 C35 C40 176.1(6) . . . . ?
Cu1 P3 C35 C40 -66.1(7) . . . . ?
C40 C35 C36 C37 0.5(11) . . . . ?
P3 C35 C36 C37 -176.7(6) . . . . ?
C35 C36 C37 C38 0.0(12) . . . . ?
C36 C37 C38 C39 -0.5(15) . . . . ?
C37 C38 C39 C40 0.5(17) . . . . ?
C36 C35 C40 C39 -0.5(13) . . . . ?
P3 C35 C40 C39 176.9(8) . . . . ?
C38 C39 C40 C35 0.0(16) . . . . ?
C47 P4 C41 C42 -152.9(8) . . . . ?
C28 P4 C41 C42 -46.1(9) . . . . ?
Cu1 P4 C41 C42 70.3(9) . . . . ?
C47 P4 C41 C46 38.2(8) . . . . ?
C28 P4 C41 C46 144.9(7) . . . . ?
Cu1 P4 C41 C46 -98.6(7) . . . . ?
C46 C41 C42 C43 2.2(14) . . . . ?
P4 C41 C42 C43 -167.2(7) . . . . ?
C41 C42 C43 C44 -2.5(14) . . . . ?
C42 C43 C44 C45 2.3(14) . . . . ?
C43 C44 C45 C46 -1.8(14) . . . . ?
C44 C45 C46 C41 1.5(14) . . . . ?
C42 C41 C46 C45 -1.6(13) . . . . ?
P4 C41 C46 C45 167.9(7) . . . . ?
C41 P4 C47 C52 -138.9(6) . . . . ?
C28 P4 C47 C52 111.6(5) . . . . ?
Cu1 P4 C47 C52 -1.3(6) . . . . ?
C41 P4 C47 C48 47.1(6) . . . . ?
C28 P4 C47 C48 -62.5(6) . . . . ?
Cu1 P4 C47 C48 -175.3(4) . . . . ?
C52 C47 C48 C49 -0.7(9) . . . . ?
P4 C47 C48 C49 173.4(5) . . . . ?
C47 C48 C49 C50 0.3(10) . . . . ?
C48 C49 C50 C51 1.2(10) . . . . ?
C49 C50 C51 C52 -2.2(10) . . . . ?
C48 C47 C52 C51 -0.4(9) . . . . ?
P4 C47 C52 C51 -174.5(5) . . . . ?
C50 C51 C52 C47 1.8(9) . . . . ?

loop_
_platon_squeeze_void_nr
_platon_squeeze_void_average_x
_platon_squeeze_void_average_y
_platon_squeeze_void_average_z
_platon_squeeze_void_volume
_platon_squeeze_void_count_electrons
_platon_squeeze_void_content
1 0.000 0.000 0.000 173 47 ' '
2 0.069 0.656 0.302 7 0 ' '
3 0.251 0.466 0.105 39 6 ' '
4 0.249 0.966 0.395 39 6 ' '
5 0.194 0.240 0.177 7 1 ' '
6 0.305 0.740 0.323 7 1 ' '
7 0.500 0.500 0.500 173 47 ' '
8 0.430 0.156 0.198 7 0 ' '
9 0.569 0.844 0.802 7 0 ' '
10 0.751 1.034 0.605 39 6 ' '
11 0.749 0.534 0.895 39 6 ' '
12 0.694 0.260 0.677 7 1 ' '
13 0.805 0.760 0.823 7 1 ' '
14 0.930 0.344 0.698 7 0 ' '
